data_2221902
loop_
_publ_author_name
'Tang, Si-Ping'
'Kuang, Dai-Zhi'
'Feng, Yong-Lan'
'Chen, Man-Sheng'
'Li, Wei'

_publ_section_title
;
 2,4,6-Tri-<i>p</i>-tolylpyridine
;
_journal_coeditor_code AT2790
_journal_issue 6
_journal_name_full 'Acta Crystallographica Section E'
_journal_page_first o1412
_journal_paper_doi 10.1107/S160053680901931X
_journal_volume 65
_journal_year 2009
_chemical_formula_iupac 'C26 H23 N'
_chemical_formula_moiety 'C26 H23 N'
_chemical_formula_sum 'C26 H23 N'
_chemical_formula_weight 349.45
_chemical_name_systematic
;
2,4,6-Tri-<i>p</i>-tolylpyridine
;
_space_group_IT_number 62
_symmetry_cell_setting orthorhombic
_symmetry_space_group_name_Hall '-P 2ac 2n'
_symmetry_space_group_name_H-M 'P n m a'
_atom_sites_solution_hydrogens geom
_atom_sites_solution_primary direct
_atom_sites_solution_secondary difmap
_audit_creation_method SHELXL-97
_cell_angle_alpha 90.00
_cell_angle_beta 90.00
_cell_angle_gamma 90.00
_cell_formula_units_Z 4
_cell_length_a 15.337(5)
_cell_length_b 20.778(7)
_cell_length_c 6.322(2)
_cell_measurement_reflns_used 562
_cell_measurement_temperature 295(2)
_cell_measurement_theta_max 22.41
_cell_measurement_theta_min 2.72
_cell_volume 2014.6(11)
_computing_cell_refinement 'SAINT (Bruker, 2002)'
_computing_data_collection 'SMART (Bruker, 2002)'
_computing_data_reduction 'SAINT (Bruker, 2002)'
_computing_molecular_graphics 'SHELXTL (Sheldrick, 2008)'
_computing_publication_material 'SHELXTL (Sheldrick, 2008)'
_computing_structure_refinement 'SHELXL97 (Sheldrick, 2008)'
_computing_structure_solution 'SHELXS97 (Sheldrick, 2008)'
_diffrn_ambient_temperature 295(2)
_diffrn_measured_fraction_theta_full 0.997
_diffrn_measured_fraction_theta_max 0.997
_diffrn_measurement_device_type
;
Bruker SMART APEX area-detector
;
_diffrn_measurement_method '\f and \w'
_diffrn_radiation_monochromator graphite
_diffrn_radiation_source 'fine-focus sealed tube'
_diffrn_radiation_type MoK\a
_diffrn_radiation_wavelength 0.71073
_diffrn_reflns_av_R_equivalents 0.0669
_diffrn_reflns_av_sigmaI/netI 0.0550
_diffrn_reflns_limit_h_max 18
_diffrn_reflns_limit_h_min -17
_diffrn_reflns_limit_k_max 25
_diffrn_reflns_limit_k_min -20
_diffrn_reflns_limit_l_max 5
_diffrn_reflns_limit_l_min -7
_diffrn_reflns_number 7912
_diffrn_reflns_theta_full 26.00
_diffrn_reflns_theta_max 26.00
_diffrn_reflns_theta_min 1.96
_diffrn_standards_number 0
_exptl_absorpt_coefficient_mu 0.066
_exptl_absorpt_correction_T_max 0.986
_exptl_absorpt_correction_T_min 0.975
_exptl_absorpt_correction_type multi-scan
_exptl_absorpt_process_details '(SADABS; Sheldrick, 1996)'
_exptl_crystal_colour colourless
_exptl_crystal_density_diffrn 1.152
_exptl_crystal_density_method 'not measured'
_exptl_crystal_description prism
_exptl_crystal_F_000 744
_exptl_crystal_size_max 0.24
_exptl_crystal_size_mid 0.16
_exptl_crystal_size_min 0.15
_refine_diff_density_max 0.266
_refine_diff_density_min -0.200
_refine_ls_extinction_method none
_refine_ls_goodness_of_fit_ref 1.262
_refine_ls_hydrogen_treatment constr
_refine_ls_matrix_type full
_refine_ls_number_parameters 132
_refine_ls_number_reflns 2037
_refine_ls_number_restraints 47
_refine_ls_restrained_S_all 1.389
_refine_ls_R_factor_all 0.2362
_refine_ls_R_factor_gt 0.1394
_refine_ls_shift/su_max 0.000
_refine_ls_shift/su_mean 0.000
_refine_ls_structure_factor_coef Fsqd
_refine_ls_weighting_details 'calc w=1/[\s^2^(Fo^2^)+(0.0923P)^2^+1.1054P] where P=(Fo^2^+2Fc^2^)/3'
_refine_ls_weighting_scheme calc
_refine_ls_wR_factor_gt 0.2925
_refine_ls_wR_factor_ref 0.3422
_reflns_number_gt 924
_reflns_number_total 2037
_reflns_threshold_expression I>2\s(I)
_cod_data_source_file at2790.cif
_cod_data_source_block I
_cod_original_cell_volume 2014.8(11)
_cod_database_code 2221902
_cod_database_fobs_code 2221902

loop_
_symmetry_equiv_pos_as_xyz
'x, y, z'
'-x+1/2, -y, z+1/2'
'-x, y+1/2, -z'
'x+1/2, -y+1/2, -z+1/2'
'-x, -y, -z'
'x-1/2, y, -z-1/2'
'x, -y-1/2, z'
'-x-1/2, y-1/2, z-1/2'

loop_
_atom_site_type_symbol
_atom_site_label
_atom_site_fract_x
_atom_site_fract_y
_atom_site_fract_z
_atom_site_U_iso_or_equiv
_atom_site_adp_type
_atom_site_calc_flag
_atom_site_refinement_flags
_atom_site_occupancy
_atom_site_disorder_assembly
_atom_site_disorder_group
C C1 0.4178(6) 0.5536(4) 0.7562(16) 0.180(4) Uani d U 1 . .
H H1A 0.4197 0.5501 0.9076 0.270 Uiso calc R 1 . .
H H1B 0.3776 0.5869 0.7165 0.270 Uiso calc R 1 . .
H H1C 0.4749 0.5639 0.7038 0.270 Uiso calc R 1 . .
C C2 0.3882(5) 0.4900(4) 0.6625(15) 0.139(3) Uani d DU 1 . .
C C3 0.3948(6) 0.4331(5) 0.7686(15) 0.158(3) Uani d DU 1 . .
H H3 0.4171 0.4334 0.9053 0.190 Uiso calc R 1 . .
C C4 0.3696(5) 0.3750(4) 0.6812(13) 0.143(3) Uani d U 1 . .
H H4 0.3750 0.3378 0.7624 0.172 Uiso calc R 1 . .
C C5 0.3376(4) 0.3699(4) 0.4833(11) 0.098(2) Uani d U 1 . .
C C6 0.3283(6) 0.4267(5) 0.3786(13) 0.139(3) Uani d . 1 . .
H H6 0.3050 0.4261 0.2428 0.167 Uiso calc R 1 . .
C C7 0.3522(6) 0.4853(4) 0.4650(15) 0.163(4) Uani d D 1 . .
H H7 0.3435 0.5226 0.3866 0.196 Uiso calc R 1 . .
C C8 0.3116(4) 0.3075(3) 0.3878(9) 0.0859(18) Uani d D 1 . .
C C9 0.2622(3) 0.3058(2) 0.2112(8) 0.0646(14) Uani d . 1 . .
H H9 0.2455 0.3443 0.1479 0.077 Uiso calc R 1 . .
N N1 0.3373(5) 0.2500 0.4758(13) 0.123(3) Uani d SD 1 . .
C C10 0.2366(5) 0.2500 0.1249(12) 0.075(2) Uani d S 1 . .
C C11 0.1802(4) 0.2500 -0.0662(12) 0.0673(19) Uani d SDU 1 . .
C C12 0.1525(4) 0.3049(3) -0.1594(11) 0.107(2) Uani d DU 1 . .
H H12 0.1713 0.3442 -0.1057 0.128 Uiso calc R 1 . .
C C13 0.0972(5) 0.3044(3) -0.3317(11) 0.121(2) Uani d DU 1 . .
H H13 0.0794 0.3438 -0.3873 0.145 Uiso calc R 1 . .
C C14 0.0676(6) 0.2500 -0.4240(15) 0.103(3) Uani d SDU 1 . .
C C15 0.0081(6) 0.2500 -0.6115(15) 0.133(3) Uani d SU 1 . .
H H15A 0.0335 0.2753 -0.7227 0.199 Uiso calc PR 0.50 . .
H H15B -0.0472 0.2681 -0.5722 0.199 Uiso calc PR 0.50 . .
H H15C -0.0001 0.2066 -0.6600 0.199 Uiso calc PR 0.50 . .

loop_
_atom_site_aniso_label
_atom_site_aniso_U_11
_atom_site_aniso_U_22
_atom_site_aniso_U_33
_atom_site_aniso_U_12
_atom_site_aniso_U_13
_atom_site_aniso_U_23
C1 0.158(7) 0.165(7) 0.217(9) 0.049(6) -0.066(7) -0.093(7)
C2 0.111(5) 0.149(7) 0.157(7) 0.030(5) -0.054(5) -0.053(5)
C3 0.153(5) 0.181(7) 0.141(6) -0.015(5) -0.063(5) -0.029(5)
C4 0.142(5) 0.165(6) 0.122(5) -0.027(4) -0.049(5) -0.006(5)
C5 0.074(4) 0.142(5) 0.078(4) 0.003(4) -0.022(3) -0.008(4)
C6 0.157(7) 0.141(7) 0.119(7) 0.036(6) -0.052(5) -0.024(6)
C7 0.186(9) 0.132(7) 0.171(9) 0.057(6) -0.061(8) -0.042(6)
C8 0.063(3) 0.120(5) 0.075(4) 0.002(4) 0.002(3) 0.001(4)
C9 0.054(3) 0.080(3) 0.060(3) 0.011(3) -0.013(3) -0.001(3)
N1 0.089(6) 0.180(9) 0.098(6) 0.000 0.011(5) 0.000
C10 0.055(4) 0.103(6) 0.065(5) 0.000 0.011(4) 0.000
C11 0.060(4) 0.076(5) 0.066(5) 0.000 -0.002(4) 0.000
C12 0.119(5) 0.092(4) 0.110(5) -0.002(4) -0.037(4) 0.003(4)
C13 0.114(5) 0.141(6) 0.108(5) 0.004(4) -0.038(4) 0.031(4)
C14 0.078(5) 0.152(7) 0.079(5) 0.000 -0.020(4) 0.000
C15 0.098(6) 0.216(9) 0.085(6) 0.000 -0.022(5) 0.000

loop_
_atom_type_symbol
_atom_type_description
_atom_type_scat_dispersion_real
_atom_type_scat_dispersion_imag
_atom_type_scat_source
C C 0.0033 0.0016 'International Tables Vol C Tables 4.2.6.8 and 6.1.1.4'
H H 0.0000 0.0000 'International Tables Vol C Tables 4.2.6.8 and 6.1.1.4'
N N 0.0061 0.0033 'International Tables Vol C Tables 4.2.6.8 and 6.1.1.4'

loop_
_geom_angle_atom_site_label_1
_geom_angle_atom_site_label_2
_geom_angle_atom_site_label_3
_geom_angle_site_symmetry_1
_geom_angle_site_symmetry_3
_geom_angle
_geom_angle_publ_flag
C2 C1 H1A . . 109.5 ?
C2 C1 H1B . . 109.5 ?
H1A C1 H1B . . 109.5 ?
C2 C1 H1C . . 109.5 ?
H1A C1 H1C . . 109.5 ?
H1B C1 H1C . . 109.5 ?
C3 C2 C7 . . 114.7(9) ?
C3 C2 C1 . . 122.7(8) ?
C7 C2 C1 . . 122.6(9) ?
C2 C3 C4 . . 122.7(8) ?
C2 C3 H3 . . 118.7 ?
C4 C3 H3 . . 118.7 ?
C5 C4 C3 . . 122.7(9) ?
C5 C4 H4 . . 118.6 ?
C3 C4 H4 . . 118.6 ?
C4 C5 C6 . . 114.9(8) ?
C4 C5 C8 . . 123.0(7) ?
C6 C5 C8 . . 122.1(6) ?
C5 C6 C7 . . 122.9(8) ?
C5 C6 H6 . . 118.5 ?
C7 C6 H6 . . 118.5 ?
C2 C7 C6 . . 122.0(9) ?
C2 C7 H7 . . 119.0 ?
C6 C7 H7 . . 119.0 ?
C9 C8 N1 . . 118.2(7) ?
C9 C8 C5 . . 120.6(5) ?
N1 C8 C5 . . 121.1(6) ?
C10 C9 C8 . . 121.5(6) ?
C10 C9 H9 . . 119.2 ?
C8 C9 H9 . . 119.2 ?
C8 N1 C8 7_565 . 120.6(9) ?
C9 C10 C9 . 7_565 119.8(7) ?
C9 C10 C11 . . 120.1(4) ?
C9 C10 C11 7_565 . 120.1(4) ?
C12 C11 C12 7_565 . 115.0(8) ?
C12 C11 C10 7_565 . 122.5(4) ?
C12 C11 C10 . . 122.5(4) ?
C11 C12 C13 . . 122.1(6) ?
C11 C12 H12 . . 118.9 ?
C13 C12 H12 . . 118.9 ?
C14 C13 C12 . . 123.5(7) ?
C14 C13 H13 . . 118.2 ?
C12 C13 H13 . . 118.2 ?
C13 C14 C13 . 7_565 113.6(9) ?
C13 C14 C15 . . 123.2(4) ?
C13 C14 C15 7_565 . 123.2(4) ?
C14 C15 H15A . . 109.5 ?
C14 C15 H15B . . 109.5 ?
H15A C15 H15B . . 109.5 ?
C14 C15 H15C . . 109.5 ?
H15A C15 H15C . . 109.5 ?
H15B C15 H15C . . 109.5 ?

loop_
_geom_bond_atom_site_label_1
_geom_bond_atom_site_label_2
_geom_bond_site_symmetry_2
_geom_bond_distance
_geom_bond_publ_flag
C1 C2 . 1.518(10) ?
C1 H1A . 0.9600 ?
C1 H1B . 0.9600 ?
C1 H1C . 0.9600 ?
C2 C3 . 1.361(8) ?
C2 C7 . 1.369(8) ?
C3 C4 . 1.384(10) ?
C3 H3 . 0.9300 ?
C4 C5 . 1.348(9) ?
C4 H4 . 0.9300 ?
C5 C6 . 1.361(9) ?
C5 C8 . 1.484(8) ?
C6 C7 . 1.384(9) ?
C6 H6 . 0.9300 ?
C7 H7 . 0.9300 ?
C8 C9 . 1.350(7) ?
C8 N1 . 1.375(5) ?
C9 C10 . 1.340(6) ?
C9 H9 . 0.9300 ?
N1 C8 7_565 1.375(5) ?
C10 C9 7_565 1.340(6) ?
C10 C11 . 1.486(10) ?
C11 C12 7_565 1.352(6) ?
C11 C12 . 1.352(6) ?
C12 C13 . 1.381(8) ?
C12 H12 . 0.9300 ?
C13 C14 . 1.352(6) ?
C13 H13 . 0.9300 ?
C14 C13 7_565 1.352(6) ?
C14 C15 . 1.495(12) ?
C15 H15A . 0.9600 ?
C15 H15B . 0.9600 ?
C15 H15C . 0.9600 ?

loop_
_geom_torsion_atom_site_label_1
_geom_torsion_atom_site_label_2
_geom_torsion_atom_site_label_3
_geom_torsion_atom_site_label_4
_geom_torsion_site_symmetry_1
_geom_torsion_site_symmetry_2
_geom_torsion_site_symmetry_3
_geom_torsion_site_symmetry_4
_geom_torsion
_geom_torsion_publ_flag
C7 C2 C3 C4 . . . . 1.9(14) ?
C1 C2 C3 C4 . . . . -178.5(8) ?
C2 C3 C4 C5 . . . . 0.8(15) ?
C3 C4 C5 C6 . . . . -2.7(12) ?
C3 C4 C5 C8 . . . . 179.1(7) ?
C4 C5 C6 C7 . . . . 1.8(12) ?
C8 C5 C6 C7 . . . . 180.0(7) ?
C3 C2 C7 C6 . . . . -2.8(14) ?
C1 C2 C7 C6 . . . . 177.6(8) ?
C5 C6 C7 C2 . . . . 1.0(15) ?
C4 C5 C8 C9 . . . . 164.8(6) ?
C6 C5 C8 C9 . . . . -13.2(10) ?
C4 C5 C8 N1 . . . . -15.4(10) ?
C6 C5 C8 N1 . . . . 166.6(7) ?
N1 C8 C9 C10 . . . . 1.5(9) ?
C5 C8 C9 C10 . . . . -178.7(6) ?
C9 C8 N1 C8 . . . 7_565 -1.3(11) ?
C5 C8 N1 C8 . . . 7_565 178.9(5) ?
C8 C9 C10 C9 . . . 7_565 -1.8(10) ?
C8 C9 C10 C11 . . . . 178.3(5) ?
C9 C10 C11 C12 . . . 7_565 -179.9(6) ?
C9 C10 C11 C12 7_565 . . 7_565 0.2(10) ?
C9 C10 C11 C12 . . . . -0.2(10) ?
C9 C10 C11 C12 7_565 . . . 179.9(6) ?
C12 C11 C12 C13 7_565 . . . 2.5(12) ?
C10 C11 C12 C13 . . . . -177.3(6) ?
C11 C12 C13 C14 . . . . -1.3(12) ?
C12 C13 C14 C13 . . . 7_565 0.0(15) ?
C12 C13 C14 C15 . . . . -179.6(8) ?
